data_7210092
loop_
_publ_author_name
'Zhang, Xiutang'
'Fan, Liming'
'Sun, Zhong'
'Zhang, Wei'
'Fan, Weiliu'
'Sun, Liming'
'Zhao, Xian'

_publ_section_title
;
 Syntheses, structures, and luminescence of four lanthanide metal--organic
 frameworks based on lanthanide-oxide chains with C2- or C3-symmetric
 trigonal-planar polycarboxylate ligands
;
_journal_issue 24
_journal_name_full CrystEngComm
_journal_page_first 4910
_journal_paper_doi 10.1039/c3ce27082c
_journal_volume 15
_journal_year 2013
_chemical_formula_moiety 'C50 H30.67 Gd N2 Na0.33 O8, 2(H2 O)'
_chemical_formula_sum 'C50 H34.67 Gd N2 Na0.33 O10'
_chemical_formula_weight 988.38
_chemical_name_systematic
;
?
;
_space_group_IT_number 148
_symmetry_cell_setting rhombohedral
_symmetry_space_group_name_Hall '-R 3'
_symmetry_space_group_name_H-M 'R -3 :H'
_atom_sites_solution_hydrogens geom
_atom_sites_solution_primary direct
_atom_sites_solution_secondary difmap
_audit_creation_method SHELXL-97
_cell_angle_alpha 90.00
_cell_angle_beta 90.00
_cell_angle_gamma 120.00
_cell_formula_units_Z 9
_cell_length_a 29.6966(13)
_cell_length_b 29.6966(13)
_cell_length_c 14.9618(12)
_cell_measurement_reflns_used 374
_cell_measurement_temperature 295(2)
_cell_measurement_theta_max 12.45
_cell_measurement_theta_min 2.38
_cell_volume 11426.9(12)
_computing_cell_refinement 'SAINT-Plus (Bruker, 2001)'
_computing_data_collection 'APEX2 (Bruker, 2004)'
_computing_data_reduction SAINT-Plus
_computing_molecular_graphics 'SHELXTL (Sheldrick, 2008)'
_computing_publication_material SHELXTL
_computing_structure_refinement 'SHELXL97 (Sheldrick, 2008)'
_computing_structure_solution 'SHELXS97 (Sheldrick, 2008)'
_diffrn_ambient_temperature 295(2)
_diffrn_measured_fraction_theta_full 0.990
_diffrn_measured_fraction_theta_max 0.990
_diffrn_measurement_device_type 'Bruker APEXII CCD'
_diffrn_measurement_method '\f and \w scans'
_diffrn_radiation_monochromator graphite
_diffrn_radiation_source 'fine-focus sealed tube'
_diffrn_radiation_type MoK\a
_diffrn_radiation_wavelength 0.71073
_diffrn_reflns_av_R_equivalents 0.0762
_diffrn_reflns_av_sigmaI/netI 0.0856
_diffrn_reflns_limit_h_max 32
_diffrn_reflns_limit_h_min -36
_diffrn_reflns_limit_k_max 36
_diffrn_reflns_limit_k_min -19
_diffrn_reflns_limit_l_max 18
_diffrn_reflns_limit_l_min -18
_diffrn_reflns_number 17266
_diffrn_reflns_theta_full 26.00
_diffrn_reflns_theta_max 26.00
_diffrn_reflns_theta_min 1.37
_diffrn_standards_number 0
_exptl_absorpt_coefficient_mu 1.363
_exptl_absorpt_correction_T_max 0.8115
_exptl_absorpt_correction_T_min 0.6117
_exptl_absorpt_correction_type multi-scan
_exptl_absorpt_process_details '(SADABS; Bruker, 2001)'
_exptl_crystal_colour colorless
_exptl_crystal_density_diffrn 1.294
_exptl_crystal_density_method 'not measured'
_exptl_crystal_description block
_exptl_crystal_F_000 4479
_exptl_crystal_size_max 0.40
_exptl_crystal_size_mid 0.18
_exptl_crystal_size_min 0.16
_refine_diff_density_max 2.816
_refine_diff_density_min -0.491
_refine_diff_density_rms 0.168
_refine_ls_extinction_method none
_refine_ls_goodness_of_fit_ref 1.001
_refine_ls_hydrogen_treatment mixed
_refine_ls_matrix_type full
_refine_ls_number_parameters 303
_refine_ls_number_reflns 4951
_refine_ls_number_restraints 78
_refine_ls_restrained_S_all 1.000
_refine_ls_R_factor_all 0.1196
_refine_ls_R_factor_gt 0.0732
_refine_ls_shift/su_max 0.003
_refine_ls_shift/su_mean 0.000
_refine_ls_structure_factor_coef Fsqd
_refine_ls_weighting_details 'calc w=1/[\s^2^(Fo^2^)+(0.4675P)^2^+0.0000P] where P=(Fo^2^+2Fc^2^)/3'
_refine_ls_weighting_scheme calc
_refine_ls_wR_factor_gt 0.2235
_refine_ls_wR_factor_ref 0.2671
_reflns_number_gt 3873
_reflns_number_total 4951
_reflns_threshold_expression I>2\s(I)
_cod_data_source_file c3ce27082c.txt
_cod_data_source_block z2
_cod_depositor_comments
;
The following automatic conversions were performed:

'_symmetry_cell_setting' value 'Rhombohedral' changed to
'rhombohedral' according to
/home/saulius/struct/CIF-dictionaries/cif_core.dic dictionary named
'cif_core.dic' version 2.4.2 from 2011-04-26.

Automatic conversion script
Id: cif_fix_values 1891 2012-01-12 08:04:46Z andrius 
;
_cod_original_sg_symbol_H-M R-3
_cod_database_code 7210092

loop_
_symmetry_equiv_pos_as_xyz
'x, y, z'
'-y, x-y, z'
'-x+y, -x, z'
'x+2/3, y+1/3, z+1/3'
'-y+2/3, x-y+1/3, z+1/3'
'-x+y+2/3, -x+1/3, z+1/3'
'x+1/3, y+2/3, z+2/3'
'-y+1/3, x-y+2/3, z+2/3'
'-x+y+1/3, -x+2/3, z+2/3'
'-x, -y, -z'
'y, -x+y, -z'
'x-y, x, -z'
'-x+2/3, -y+1/3, -z+1/3'
'y+2/3, -x+y+1/3, -z+1/3'
'x-y+2/3, x+1/3, -z+1/3'
'-x+1/3, -y+2/3, -z+2/3'
'y+1/3, -x+y+2/3, -z+2/3'
'x-y+1/3, x+2/3, -z+2/3'

loop_
_atom_site_label
_atom_site_type_symbol
_atom_site_fract_x
_atom_site_fract_y
_atom_site_fract_z
_atom_site_U_iso_or_equiv
_atom_site_adp_type
_atom_site_occupancy
_atom_site_symmetry_multiplicity
_atom_site_calc_flag
_atom_site_refinement_flags
_atom_site_disorder_assembly
_atom_site_disorder_group
C1 C 0.5605(4) 0.2933(5) -0.0740(8) 0.028(3) Uani 1 1 d . . .
C2 C 0.5113(4) 0.2778(5) -0.0283(9) 0.028(3) Uani 1 1 d . . .
C3 C 0.4689(5) 0.2738(6) -0.0778(10) 0.044(4) Uani 1 1 d . . .
H3 H 0.4721 0.2800 -0.1390 0.053 Uiso 1 1 calc R . .
C4 C 0.4231(5) 0.2606(6) -0.0355(9) 0.041(3) Uani 1 1 d U . .
H4 H 0.3951 0.2569 -0.0690 0.050 Uiso 1 1 calc R . .
C5 C 0.4171(4) 0.2523(5) 0.0577(9) 0.030(3) Uani 1 1 d . . .
C6 C 0.4591(4) 0.2576(5) 0.1068(7) 0.026(3) Uani 1 1 d . . .
H6 H 0.4563 0.2531 0.1684 0.031 Uiso 1 1 calc R . .
C7 C 0.5060(4) 0.2697(5) 0.0635(9) 0.033(3) Uani 1 1 d . . .
H7 H 0.5336 0.2722 0.0967 0.039 Uiso 1 1 calc R . .
C8 C 0.3658(4) 0.2362(5) 0.1006(8) 0.026(3) Uani 1 1 d . . .
C9 C 0.3627(4) 0.2476(5) 0.1894(9) 0.035(3) Uani 1 1 d U . .
H9 H 0.3926 0.2661 0.2238 0.042 Uiso 1 1 calc R . .
C10 C 0.3138(5) 0.2305(6) 0.2257(10) 0.040(3) Uani 1 1 d . A .
C11 C 0.2702(5) 0.2029(5) 0.1727(10) 0.035(3) Uani 1 1 d . . .
H11 H 0.2370 0.1901 0.1965 0.042 Uiso 1 1 calc R . .
C12 C 0.2767(4) 0.1944(5) 0.0817(8) 0.026(3) Uani 1 1 d . . .
C13 C 0.3073(5) 0.2410(5) 0.3214(8) 0.049(4) Uani 1 1 d DU . .
C14 C 0.2672(7) 0.2059(7) 0.3775(14) 0.066(6) Uani 0.56(3) 1 d PDU A 1
H14 H 0.2462 0.1714 0.3600 0.079 Uiso 0.56(3) 1 calc PR A 1
C15 C 0.2589(10) 0.2228(10) 0.4603(14) 0.080(8) Uani 0.56(3) 1 d PDU A 1
H15 H 0.2323 0.1995 0.4975 0.096 Uiso 0.56(3) 1 calc PR A 1
C16 C 0.2903(10) 0.2746(11) 0.4872(15) 0.068(8) Uani 0.56(3) 1 d PDU A 1
H16 H 0.2847 0.2856 0.5421 0.082 Uiso 0.56(3) 1 calc PR A 1
C17 C 0.3304(10) 0.3097(9) 0.4312(17) 0.088(10) Uani 0.56(3) 1 d PDU A 1
H17 H 0.3513 0.3441 0.4488 0.105 Uiso 0.56(3) 1 calc PR A 1
C18 C 0.3388(8) 0.2928(6) 0.3486(15) 0.063(7) Uani 0.56(3) 1 d PDU A 1
H18 H 0.3654 0.3162 0.3116 0.076 Uiso 0.56(3) 1 calc PR A 1
C14' C 0.2600(7) 0.2051(9) 0.3610(16) 0.066(6) Uani 0.44(3) 1 d PD A 2
H14' H 0.2340 0.1791 0.3263 0.079 Uiso 0.44(3) 1 calc PR A 2
C15' C 0.2516(11) 0.2081(13) 0.4526(17) 0.080(8) Uani 0.44(3) 1 d PD A 2
H15' H 0.2202 0.1842 0.4785 0.096 Uiso 0.44(3) 1 calc PR A 2
C16' C 0.2908(13) 0.2472(15) 0.5046(14) 0.068(8) Uani 0.44(3) 1 d PD A 2
H16' H 0.2855 0.2494 0.5654 0.082 Uiso 0.44(3) 1 calc PR A 2
C17' C 0.3381(12) 0.2831(14) 0.4650(16) 0.088(10) Uani 0.44(3) 1 d PD A 2
H17' H 0.3641 0.3091 0.4996 0.105 Uiso 0.44(3) 1 calc PR A 2
C18' C 0.3464(7) 0.2800(10) 0.3735(15) 0.063(7) Uani 0.44(3) 1 d PD A 2
H18' H 0.3779 0.3038 0.3476 0.076 Uiso 0.44(3) 1 calc PR A 2
C19 C 0.2312(4) 0.1650(4) 0.0214(8) 0.028(3) Uani 1 1 d . . .
C20 C 0.1838(5) 0.1606(6) 0.0386(10) 0.040(3) Uani 1 1 d . . .
H20 H 0.1805 0.1784 0.0870 0.048 Uiso 1 1 calc R . .
C21 C 0.1412(5) 0.1306(6) -0.0140(9) 0.038(3) Uani 1 1 d . . .
H21 H 0.1094 0.1279 -0.0003 0.046 Uiso 1 1 calc R . .
C22 C 0.1453(4) 0.1038(4) -0.0889(8) 0.025(2) Uani 1 1 d . . .
C23 C 0.1930(5) 0.1093(6) -0.1072(10) 0.038(3) Uani 1 1 d . . .
H23 H 0.1969 0.0931 -0.1574 0.046 Uiso 1 1 calc R . .
C24 C 0.2365(5) 0.1392(6) -0.0512(11) 0.047(4) Uani 1 1 d . . .
H24 H 0.2683 0.1414 -0.0632 0.057 Uiso 1 1 calc R . .
C25 C 0.0984(4) 0.0686(4) -0.1408(7) 0.022(2) Uani 1 1 d . . .
Gd1 Gd 0.6667 0.3333 -0.1667 0.0177(6) Uani 1 6 d S . .
Gd2 Gd 0.0000 0.0000 -0.23911(7) 0.0187(5) Uani 1 3 d S . .
Na1 Na 0.0000 0.0000 0.0000 0.016(3) Uani 1 6 d S . .
N1 N 0.3246(4) 0.2112(4) 0.0469(7) 0.034(2) Uani 1 1 d . . .
H1 H 0.3284 0.2059 -0.0084 0.040 Uiso 1 1 calc R . .
O1 O 0.6020(3) 0.3050(3) -0.0292(6) 0.0229(18) Uani 1 1 d . . .
O2 O 0.5633(3) 0.2961(5) -0.1578(6) 0.042(3) Uani 1 1 d . . .
O3 O 0.1000(3) 0.0455(4) -0.2090(6) 0.032(2) Uani 1 1 d . . .
O4 O 0.0547(3) 0.0618(3) -0.1132(5) 0.0207(17) Uani 1 1 d . . .
O1W O 0.1676(7) 0.0700(10) 0.6452(10) 0.157(11) Uani 1 1 d . . .

loop_
_atom_site_aniso_label
_atom_site_aniso_U_11
_atom_site_aniso_U_22
_atom_site_aniso_U_33
_atom_site_aniso_U_23
_atom_site_aniso_U_13
_atom_site_aniso_U_12
C1 0.021(5) 0.029(6) 0.027(7) -0.007(5) -0.007(5) 0.008(5)
C2 0.018(5) 0.040(7) 0.026(6) 0.003(5) -0.004(5) 0.015(5)
C3 0.022(6) 0.079(11) 0.027(7) 0.007(7) 0.001(6) 0.022(7)
C4 0.018(5) 0.065(9) 0.033(7) 0.018(6) -0.005(5) 0.015(6)
C5 0.020(6) 0.037(7) 0.031(7) -0.002(5) 0.001(5) 0.012(5)
C6 0.020(5) 0.038(6) 0.013(6) 0.002(5) -0.007(4) 0.009(5)
C7 0.009(5) 0.047(7) 0.032(7) 0.016(6) 0.004(5) 0.007(5)
C8 0.019(5) 0.030(6) 0.029(7) -0.002(5) 0.004(5) 0.012(5)
C9 0.007(5) 0.052(7) 0.032(7) -0.013(6) -0.007(4) 0.004(5)
C10 0.015(5) 0.054(8) 0.041(8) -0.017(7) 0.006(5) 0.008(6)
C11 0.020(6) 0.045(7) 0.035(7) -0.011(6) 0.004(5) 0.012(5)
C12 0.023(6) 0.031(6) 0.022(6) 0.000(5) 0.004(5) 0.012(5)
C13 0.043(7) 0.059(7) 0.031(6) -0.011(6) -0.002(5) 0.015(6)
C14 0.051(9) 0.074(9) 0.058(10) -0.004(8) -0.003(7) 0.020(7)
C15 0.078(11) 0.079(12) 0.068(10) -0.012(8) 0.011(8) 0.028(8)
C16 0.072(10) 0.074(12) 0.053(10) -0.010(9) 0.008(8) 0.031(8)
C17 0.090(12) 0.087(13) 0.077(12) -0.008(9) 0.001(9) 0.037(9)
C18 0.061(10) 0.071(10) 0.044(10) -0.009(8) -0.005(8) 0.023(7)
C14' 0.051(9) 0.074(9) 0.058(10) -0.004(8) -0.003(7) 0.020(7)
C15' 0.078(11) 0.079(12) 0.068(10) -0.012(8) 0.011(8) 0.028(8)
C16' 0.072(10) 0.074(12) 0.053(10) -0.010(9) 0.008(8) 0.031(8)
C17' 0.090(12) 0.087(13) 0.077(12) -0.008(9) 0.001(9) 0.037(9)
C18' 0.061(10) 0.071(10) 0.044(10) -0.009(8) -0.005(8) 0.023(7)
C19 0.017(5) 0.026(6) 0.028(6) -0.007(5) 0.000(5) 0.000(5)
C20 0.028(6) 0.050(8) 0.041(8) -0.030(7) -0.008(6) 0.019(6)
C21 0.023(6) 0.055(8) 0.034(7) -0.018(6) -0.008(5) 0.018(6)
C22 0.021(5) 0.023(5) 0.029(6) -0.004(5) -0.006(5) 0.009(5)
C23 0.032(7) 0.051(8) 0.030(7) -0.013(6) -0.005(6) 0.019(6)
C24 0.018(6) 0.051(9) 0.061(10) -0.013(8) 0.010(6) 0.009(6)
C25 0.020(5) 0.020(5) 0.015(5) 0.005(4) 0.000(4) 0.002(4)
Gd1 0.0207(6) 0.0207(6) 0.0117(9) 0.000 0.000 0.0103(3)
Gd2 0.0211(6) 0.0211(6) 0.0138(8) 0.000 0.000 0.0106(3)
Na1 0.016(3) 0.016(3) 0.015(6) 0.000 0.000 0.0081(17)
N1 0.022(5) 0.040(6) 0.028(6) -0.004(5) -0.001(4) 0.007(5)
O1 0.015(4) 0.029(4) 0.024(4) -0.004(4) -0.001(3) 0.010(3)
O2 0.021(4) 0.084(8) 0.018(5) 0.008(5) 0.007(3) 0.025(5)
O3 0.019(4) 0.051(6) 0.021(5) -0.003(4) 0.001(3) 0.013(4)
O4 0.014(4) 0.023(4) 0.020(4) -0.007(3) 0.002(3) 0.005(3)
O1W 0.060(10) 0.32(3) 0.041(9) -0.039(14) 0.001(8) 0.054(14)

loop_
_atom_type_symbol
_atom_type_description
_atom_type_scat_dispersion_real
_atom_type_scat_dispersion_imag
_atom_type_scat_source
C C 0.0033 0.0016 'International Tables Vol C Tables 4.2.6.8 and 6.1.1.4'
Gd Gd -0.1653 3.9035 'International Tables Vol C Tables 4.2.6.8 and 6.1.1.4'
O O 0.0106 0.0060 'International Tables Vol C Tables 4.2.6.8 and 6.1.1.4'
H H 0.0000 0.0000 'International Tables Vol C Tables 4.2.6.8 and 6.1.1.4'
N N 0.0061 0.0033 'International Tables Vol C Tables 4.2.6.8 and 6.1.1.4'
Na Na 0.0362 0.0249 'International Tables Vol C Tables 4.2.6.8 and 6.1.1.4'

loop_
_geom_angle_atom_site_label_1
_geom_angle_atom_site_label_2
_geom_angle_atom_site_label_3
_geom_angle
_geom_angle_site_symmetry_1
_geom_angle_site_symmetry_3
O2 C1 O1 118.6(11) . .
O2 C1 C2 120.7(11) . .
O1 C1 C2 120.7(11) . .
C3 C2 C7 118.9(11) . .
C3 C2 C1 119.3(12) . .
C7 C2 C1 121.7(11) . .
C4 C3 C2 119.8(13) . .
C4 C3 H3 120.1 . .
C2 C3 H3 120.1 . .
C3 C4 C5 121.8(12) . .
C3 C4 H4 119.1 . .
C5 C4 H4 119.1 . .
C6 C5 C4 118.5(11) . .
C6 C5 C8 121.5(11) . .
C4 C5 C8 120.0(11) . .
C5 C6 C7 120.2(11) . .
C5 C6 H6 119.9 . .
C7 C6 H6 119.9 . .
C6 C7 C2 120.7(11) . .
C6 C7 H7 119.7 . .
C2 C7 H7 119.7 . .
N1 C8 C9 123.9(10) . .
N1 C8 C5 115.1(11) . .
C9 C8 C5 121.0(11) . .
C10 C9 C8 118.1(11) . .
C10 C9 H9 120.9 . .
C8 C9 H9 120.9 . .
C9 C10 C11 119.4(12) . .
C9 C10 C13 121.2(11) . .
C11 C10 C13 119.4(10) . .
C10 C11 C12 119.1(11) . .
C10 C11 H11 120.5 . .
C12 C11 H11 120.5 . .
N1 C12 C11 121.1(11) . .
N1 C12 C19 117.4(10) . .
C11 C12 C19 121.5(10) . .
C18' C13 C14' 119.7(11) . .
C18' C13 C14 109.0(13) . .
C14' C13 C14 13.1(17) . .
C18' C13 C18 26.8(15) . .
C14' C13 C18 125.1(14) . .
C14 C13 C18 119.6(11) . .
C18' C13 C10 124.4(13) . .
C14' C13 C10 115.5(13) . .
C14 C13 C10 124.6(13) . .
C18 C13 C10 114.8(12) . .
C13 C14 C15 119.9(12) . .
C13 C14 H14 120.1 . .
C15 C14 H14 120.1 . .
C16 C15 C14 120.4(12) . .
C16 C15 H15 119.8 . .
C14 C15 H15 119.8 . .
C17 C16 C15 119.8(12) . .
C17 C16 H16 120.1 . .
C15 C16 H16 120.1 . .
C16 C17 C18 119.9(12) . .
C16 C17 H17 120.1 . .
C18 C17 H17 120.1 . .
C17 C18 C13 120.5(12) . .
C17 C18 H18 119.8 . .
C13 C18 H18 119.8 . .
C13 C14' C15' 120.4(12) . .
C13 C14' H14' 119.8 . .
C15' C14' H14' 119.8 . .
C16' C15' C14' 119.7(12) . .
C16' C15' H15' 120.1 . .
C14' C15' H15' 120.1 . .
C15' C16' C17' 119.8(12) . .
C15' C16' H16' 120.1 . .
C17' C16' H16' 120.1 . .
C16' C17' C18' 120.4(12) . .
C16' C17' H17' 119.8 . .
C18' C17' H17' 119.8 . .
C13 C18' C17' 119.9(12) . .
C13 C18' H18' 120.0 . .
C17' C18' H18' 120.0 . .
C20 C19 C24 119.4(12) . .
C20 C19 C12 121.8(11) . .
C24 C19 C12 118.7(11) . .
C19 C20 C21 121.5(12) . .
C19 C20 H20 119.3 . .
C21 C20 H20 119.3 . .
C20 C21 C22 120.6(11) . .
C20 C21 H21 119.7 . .
C22 C21 H21 119.7 . .
C23 C22 C21 117.8(11) . .
C23 C22 C25 122.2(11) . .
C21 C22 C25 119.9(10) . .
C22 C23 C24 121.4(13) . .
C22 C23 H23 119.3 . .
C24 C23 H23 119.3 . .
C19 C24 C23 119.3(12) . .
C19 C24 H24 120.3 . .
C23 C24 H24 120.3 . .
O3 C25 O4 119.6(10) . .
O3 C25 C22 122.6(11) . .
O4 C25 C22 117.8(10) . .
C22 C25 Gd2 176.4(8) . .
O1 Gd1 O1 179.997(1) 17_554 2_655
O1 Gd1 O1 113.9(3) 17_554 3_665
O1 Gd1 O1 66.1(3) 2_655 3_665
O1 Gd1 O1 113.9(3) 17_554 .
O1 Gd1 O1 66.1(3) 2_655 .
O1 Gd1 O1 66.1(3) 3_665 .
O1 Gd1 O1 66.1(3) 17_554 18_544
O1 Gd1 O1 113.9(3) 2_655 18_544
O1 Gd1 O1 179.997(1) 3_665 18_544
O1 Gd1 O1 113.9(3) . 18_544
O1 Gd1 O1 66.1(3) 17_554 16_654
O1 Gd1 O1 113.9(3) 2_655 16_654
O1 Gd1 O1 113.9(3) 3_665 16_654
O1 Gd1 O1 179.998(1) . 16_654
O1 Gd1 O1 66.1(3) 18_544 16_654
O1 Gd1 O2 48.3(3) 17_554 17_554
O1 Gd1 O2 131.7(3) 2_655 17_554
O1 Gd1 O2 71.1(3) 3_665 17_554
O1 Gd1 O2 76.9(3) . 17_554
O1 Gd1 O2 108.9(3) 18_544 17_554
O1 Gd1 O2 103.1(3) 16_654 17_554
O1 Gd1 O2 131.7(3) 17_554 2_655
O1 Gd1 O2 48.3(3) 2_655 2_655
O1 Gd1 O2 108.9(3) 3_665 2_655
O1 Gd1 O2 103.1(3) . 2_655
O1 Gd1 O2 71.1(3) 18_544 2_655
O1 Gd1 O2 76.9(3) 16_654 2_655
O2 Gd1 O2 179.999(1) 17_554 2_655
O1 Gd1 O2 76.9(3) 17_554 3_665
O1 Gd1 O2 103.1(3) 2_655 3_665
O1 Gd1 O2 48.3(3) 3_665 3_665
O1 Gd1 O2 108.9(3) . 3_665
O1 Gd1 O2 131.7(3) 18_544 3_665
O1 Gd1 O2 71.1(3) 16_654 3_665
O2 Gd1 O2 60.24(3) 17_554 3_665
O2 Gd1 O2 119.76(3) 2_655 3_665
O1 Gd1 O2 71.1(3) 17_554 .
O1 Gd1 O2 108.9(3) 2_655 .
O1 Gd1 O2 103.1(3) 3_665 .
O1 Gd1 O2 48.3(3) . .
O1 Gd1 O2 76.9(3) 18_544 .
O1 Gd1 O2 131.7(3) 16_654 .
O2 Gd1 O2 60.24(3) 17_554 .
O2 Gd1 O2 119.76(3) 2_655 .
O2 Gd1 O2 119.76(3) 3_665 .
O1 Gd1 O2 103.1(3) 17_554 18_544
O1 Gd1 O2 76.9(3) 2_655 18_544
O1 Gd1 O2 131.7(3) 3_665 18_544
O1 Gd1 O2 71.1(3) . 18_544
O1 Gd1 O2 48.3(3) 18_544 18_544
O1 Gd1 O2 108.8(3) 16_654 18_544
O2 Gd1 O2 119.76(3) 17_554 18_544
O2 Gd1 O2 60.24(3) 2_655 18_544
O2 Gd1 O2 179.997(1) 3_665 18_544
O2 Gd1 O2 60.24(3) . 18_544
O1 Gd1 O2 108.9(3) 17_554 16_654
O1 Gd1 O2 71.1(3) 2_655 16_654
O1 Gd1 O2 76.9(3) 3_665 16_654
O1 Gd1 O2 131.7(3) . 16_654
O1 Gd1 O2 103.1(3) 18_544 16_654
O1 Gd1 O2 48.3(3) 16_654 16_654
O2 Gd1 O2 119.76(3) 17_554 16_654
O2 Gd1 O2 60.24(3) 2_655 16_654
O2 Gd1 O2 60.24(3) 3_665 16_654
O2 Gd1 O2 180.0 . 16_654
O2 Gd1 O2 119.75(3) 18_544 16_654
O1 Gd2 O1 71.0(3) 7_444 9_554
O1 Gd2 O1 71.0(3) 7_444 8_544
O1 Gd2 O1 71.0(3) 9_554 8_544
O1 Gd2 O4 153.3(3) 7_444 .
O1 Gd2 O4 96.8(2) 9_554 .
O1 Gd2 O4 128.7(3) 8_544 .
O1 Gd2 O4 128.7(3) 7_444 3
O1 Gd2 O4 153.3(3) 9_554 3
O1 Gd2 O4 96.8(2) 8_544 3
O4 Gd2 O4 71.9(3) . 3
O1 Gd2 O4 96.8(2) 7_444 2
O1 Gd2 O4 128.7(3) 9_554 2
O1 Gd2 O4 153.3(3) 8_544 2
O4 Gd2 O4 71.9(3) . 2
O4 Gd2 O4 71.9(3) 3 2
O1 Gd2 O3 142.0(3) 7_444 .
O1 Gd2 O3 77.7(3) 9_554 .
O1 Gd2 O3 79.0(3) 8_544 .
O4 Gd2 O3 49.8(2) . .
O4 Gd2 O3 76.6(3) 3 .
O4 Gd2 O3 119.8(3) 2 .
O1 Gd2 O3 79.0(3) 7_444 3
O1 Gd2 O3 142.0(3) 9_554 3
O1 Gd2 O3 77.7(3) 8_544 3
O4 Gd2 O3 119.8(3) . 3
O4 Gd2 O3 49.8(2) 3 3
O4 Gd2 O3 76.6(3) 2 3
O3 Gd2 O3 117.09(11) . 3
O1 Gd2 O3 77.7(3) 7_444 2
O1 Gd2 O3 79.0(3) 9_554 2
O1 Gd2 O3 142.0(3) 8_544 2
O4 Gd2 O3 76.6(3) . 2
O4 Gd2 O3 119.8(3) 3 2
O4 Gd2 O3 49.8(2) 2 2
O3 Gd2 O3 117.09(11) . 2
O3 Gd2 O3 117.09(11) 3 2
O4 Na1 O4 76.7(3) 2 3
O4 Na1 O4 180.0(4) 2 11
O4 Na1 O4 103.3(3) 3 11
O4 Na1 O4 103.3(3) 2 12
O4 Na1 O4 180.0(5) 3 12
O4 Na1 O4 76.7(3) 11 12
O4 Na1 O4 76.7(3) 2 .
O4 Na1 O4 76.7(3) 3 .
O4 Na1 O4 103.3(3) 11 .
O4 Na1 O4 103.3(3) 12 .
O4 Na1 O4 103.3(3) 2 10
O4 Na1 O4 103.3(3) 3 10
O4 Na1 O4 76.7(3) 11 10
O4 Na1 O4 76.7(3) 12 10
O4 Na1 O4 180.0(7) . 10
C8 N1 C12 118.4(11) . .
C8 N1 H1 120.8 . .
C12 N1 H1 120.8 . .
C1 O1 Gd2 161.7(8) . 4
C1 O1 Gd1 97.2(7) . .
Gd2 O1 Gd1 98.9(2) 4 .
C1 O2 Gd1 95.8(7) . .
C25 O3 Gd2 94.5(7) . .
C25 O4 Na1 126.0(7) . .
C25 O4 Gd2 96.1(6) . .
Na1 O4 Gd2 91.5(2) . .

loop_
_geom_bond_atom_site_label_1
_geom_bond_atom_site_label_2
_geom_bond_distance
_geom_bond_site_symmetry_2
C1 O2 1.256(16) .
C1 O1 1.289(14) .
C1 C2 1.463(17) .
C2 C3 1.413(17) .
C2 C7 1.390(18) .
C3 C4 1.369(18) .
C3 H3 0.9300 .
C4 C5 1.410(18) .
C4 H4 0.9300 .
C5 C6 1.385(16) .
C5 C8 1.494(15) .
C6 C7 1.410(16) .
C6 H6 0.9300 .
C7 H7 0.9300 .
C8 N1 1.337(15) .
C8 C9 1.386(17) .
C9 C10 1.388(16) .
C9 H9 0.9300 .
C10 C11 1.386(18) .
C10 C13 1.497(17) .
C11 C12 1.415(18) .
C11 H11 0.9300 .
C12 N1 1.355(15) .
C12 C19 1.490(16) .
C13 C18' 1.397(9) .
C13 C14' 1.401(9) .
C13 C14 1.403(9) .
C13 C18 1.405(9) .
C14 C15 1.405(9) .
C14 H14 0.9300 .
C15 C16 1.401(9) .
C15 H15 0.9300 .
C16 C17 1.401(9) .
C16 H16 0.9300 .
C17 C18 1.402(9) .
C17 H17 0.9300 .
C18 H18 0.9300 .
C14' C15' 1.403(9) .
C14' H14' 0.9300 .
C15' C16' 1.400(10) .
C15' H15' 0.9300 .
C16' C17' 1.400(10) .
C16' H16' 0.9300 .
C17' C18' 1.402(9) .
C17' H17' 0.9300 .
C18' H18' 0.9300 .
C19 C20 1.372(17) .
C19 C24 1.382(19) .
C20 C21 1.374(17) .
C20 H20 0.9300 .
C21 C22 1.414(17) .
C21 H21 0.9300 .
C22 C23 1.370(18) .
C22 C25 1.477(15) .
C23 C24 1.42(2) .
C23 H23 0.9300 .
C24 H24 0.9300 .
C25 O3 1.244(14) .
C25 O4 1.278(13) .
Gd1 O1 2.648(8) 17_554
Gd1 O1 2.648(8) 2_655
Gd1 O1 2.648(8) 3_665
Gd1 O1 2.648(8) .
Gd1 O1 2.648(8) 18_544
Gd1 O1 2.648(8) 16_654
Gd1 O2 2.696(8) 17_554
Gd1 O2 2.696(8) 2_655
Gd1 O2 2.696(8) 3_665
Gd1 O2 2.696(8) .
Gd1 O2 2.696(8) 18_544
Gd1 O2 2.696(8) 16_654
Gd2 O1 2.488(8) 7_444
Gd2 O1 2.488(8) 9_554
Gd2 O1 2.488(8) 8_544
Gd2 O4 2.563(8) .
Gd2 O4 2.563(8) 3
Gd2 O4 2.563(8) 2
Gd2 O3 2.615(8) .
Gd2 O3 2.615(8) 3
Gd2 O3 2.615(8) 2
Na1 O4 2.427(8) 2
Na1 O4 2.427(8) 3
Na1 O4 2.427(8) 11
Na1 O4 2.427(8) 12
Na1 O4 2.427(8) .
Na1 O4 2.427(8) 10
Na1 Gd2 3.5775(11) 10
N1 H1 0.8600 .
O1 Gd2 2.488(8) 4
